data_7213583
loop_
_publ_author_name
'Smith, Tiffany M.'
'Perkins, Kathryn'
'Symester, Diona'
'Freund, Steve R.'
'Vargas, Jose'
'Spinu, Leonard'
'Zubieta, Jon'

_publ_section_title
;
 Solid state coordination chemistry of oxomolybdenum--organodiphosphonate
 materials: consequences of introducing xylyldiphosphonate components
;
_journal_issue 2
_journal_name_full CrystEngComm
_journal_page_first 191
_journal_paper_doi 10.1039/c3ce41728j
_journal_volume 16
_journal_year 2014
_chemical_formula_moiety 'C18 H25 Mo5 N2 Ni O25 P2, C10 H9 N2, 4(H2 O)'
_chemical_formula_sum 'C28 H42 Mo5 N4 Ni O29 P2'
_chemical_formula_weight 1499.00
_chemical_name_systematic
;
 ?
;
_space_group_crystal_system monoclinic
_space_group_IT_number 14
_space_group_name_Hall '-P 2ybc'
_space_group_name_H-M_alt 'P 1 21/c 1'
_symmetry_space_group_name_Hall '-P 2ybc'
_symmetry_space_group_name_H-M 'P 1 21/c 1'
_atom_sites_solution_hydrogens mixed
_audit_creation_method SHELXL-2013
_cell_angle_alpha 90
_cell_angle_beta 110.3660(10)
_cell_angle_gamma 90
_cell_formula_units_Z 4
_cell_length_a 15.6642(11)
_cell_length_b 17.0366(13)
_cell_length_c 18.1045(13)
_cell_measurement_reflns_used 4666
_cell_measurement_temperature 90(2)
_cell_measurement_theta_max 28.6829
_cell_measurement_theta_min 1.8152
_cell_volume 4529.4(6)
_computing_cell_refinement 'SAINT V8.30C (Bruker AXS Inc., 2013)'
_computing_data_collection 'Bruker APEX2 (Bruker, 2011)'
_computing_data_reduction 'SAINT V8.30C (Bruker AXS Inc., 2013)'
_computing_molecular_graphics 'CrystalMaker (Palmer, 2010)'
_computing_publication_material 'Bruker SHELXTL (Bruker, 2011)'
_computing_structure_refinement 'SHELXL-2013 (Sheldrick, 2013)'
_computing_structure_solution 'SHELXL-2013 (Sheldrick, 2013)'
_diffrn_ambient_temperature 90(2)
_diffrn_measured_fraction_theta_full 1.000
_diffrn_measured_fraction_theta_max 1.000
_diffrn_measurement_device_type 'Bruker APEX-II CCD'
_diffrn_measurement_method '\f and \w scans'
_diffrn_radiation_monochromator graphite
_diffrn_radiation_source 'fine-focus sealed tube'
_diffrn_radiation_type MoK\a
_diffrn_radiation_wavelength 0.71073
_diffrn_reflns_av_R_equivalents 0.0217
_diffrn_reflns_av_unetI/netI 0.0201
_diffrn_reflns_Laue_measured_fraction_full 1.000
_diffrn_reflns_Laue_measured_fraction_max 1.000
_diffrn_reflns_limit_h_max 18
_diffrn_reflns_limit_h_min -19
_diffrn_reflns_limit_k_max 20
_diffrn_reflns_limit_k_min -20
_diffrn_reflns_limit_l_max 22
_diffrn_reflns_limit_l_min -21
_diffrn_reflns_number 31509
_diffrn_reflns_point_group_measured_fraction_full 1.000
_diffrn_reflns_point_group_measured_fraction_max 1.000
_diffrn_reflns_theta_full 25.242
_diffrn_reflns_theta_max 25.680
_diffrn_reflns_theta_min 1.831
_exptl_absorpt_coefficient_mu 1.922
_exptl_absorpt_correction_T_max 0.85
_exptl_absorpt_correction_T_min 0.51
_exptl_absorpt_correction_type multi-scan
_exptl_absorpt_process_details 'SADABS V2012/1 (Bruker AXS Inc.)'
_exptl_crystal_colour green
_exptl_crystal_density_diffrn 2.198
_exptl_crystal_density_meas 2.20(2)
_exptl_crystal_density_method flotation
_exptl_crystal_description block
_exptl_crystal_F_000 2952
_exptl_crystal_size_max 0.400
_exptl_crystal_size_mid 0.170
_exptl_crystal_size_min 0.086
_refine_diff_density_max 0.699
_refine_diff_density_min -0.598
_refine_diff_density_rms 0.077
_refine_ls_extinction_method none
_refine_ls_goodness_of_fit_ref 1.031
_refine_ls_hydrogen_treatment mixed
_refine_ls_matrix_type full
_refine_ls_number_parameters 677
_refine_ls_number_reflns 8602
_refine_ls_number_restraints 10
_refine_ls_restrained_S_all 1.031
_refine_ls_R_factor_all 0.0229
_refine_ls_R_factor_gt 0.0183
_refine_ls_shift/su_max 0.001
_refine_ls_shift/su_mean 0.000
_refine_ls_structure_factor_coef Fsqd
_refine_ls_weighting_details
;
 w=1/[\s^2^(Fo^2^)+(0.0187P)^2^+5.9249P]
 where P=(Fo^2^+2Fc^2^)/3
;
_refine_ls_weighting_scheme calc
_refine_ls_wR_factor_gt 0.0428
_refine_ls_wR_factor_ref 0.0448
_reflns_Friedel_coverage 0.000
_reflns_number_gt 7675
_reflns_number_total 8602
_reflns_threshold_expression 'I > 2\s(I)'
_cod_data_source_file c3ce41728j.txt
_cod_data_source_block compound8
_cod_database_code 7213583
_shelx_space_group_comment
;
The symmetry employed for this shelxl refinement is uniquely defined
by the following loop, which should always be used as a source of
symmetry information in preference to the above space-group names.
They are only intended as comments.
;
_shelx_estimated_absorpt_t_min 0.514
_shelx_estimated_absorpt_t_max 0.852
_shelxl_version_number 2013-2

loop_
_space_group_symop_operation_xyz
'x, y, z'
'-x, y+1/2, -z+1/2'
'-x, -y, -z'
'x, -y-1/2, z-1/2'

loop_
_atom_site_label
_atom_site_type_symbol
_atom_site_fract_x
_atom_site_fract_y
_atom_site_fract_z
_atom_site_U_iso_or_equiv
_atom_site_adp_type
_atom_site_occupancy
_atom_site_site_symmetry_order
_atom_site_calc_flag
_atom_site_refinement_flags_posn
_atom_site_refinement_flags_adp
Mo1 Mo 0.11372(2) 0.13930(2) -0.07139(2) 0.00886(5) Uani 1 1 d . .
Mo2 Mo 0.04462(2) 0.31458(2) -0.02583(2) 0.00877(5) Uani 1 1 d . .
Mo3 Mo 0.23245(2) 0.42683(2) 0.05549(2) 0.00785(5) Uani 1 1 d . .
Mo4 Mo 0.42252(2) 0.32077(2) 0.07984(2) 0.00891(5) Uani 1 1 d . .
Mo5 Mo 0.36168(2) 0.13227(2) 0.03320(2) 0.00884(5) Uani 1 1 d . .
Ni1 Ni 0.33465(2) 0.49020(2) 0.26712(2) 0.00902(7) Uani 1 1 d . .
P1 P 0.23556(4) 0.29390(3) -0.08585(3) 0.00821(12) Uani 1 1 d . .
P2 P 0.23390(4) 0.23197(3) 0.11265(3) 0.00771(12) Uani 1 1 d . .
O1 O 0.23896(11) 0.10683(10) -0.02623(9) 0.0114(3) Uani 1 1 d . .
O2 O 0.08138(11) 0.09345(10) -0.16065(9) 0.0121(3) Uani 1 1 d . .
O3 O 0.17666(11) 0.22721(9) -0.13074(9) 0.0113(3) Uani 1 1 d . .
O4 O 0.02864(11) 0.22633(9) -0.09623(9) 0.0111(3) Uani 1 1 d . .
O5 O 0.06657(11) 0.08112(10) -0.01849(10) 0.0132(4) Uani 1 1 d . .
O6 O 0.15129(11) 0.22691(9) 0.03412(9) 0.0090(3) Uani 1 1 d . .
O7 O 0.18075(11) 0.34930(9) -0.05100(9) 0.0092(3) Uani 1 1 d . .
O8 O -0.01133(11) 0.38351(10) -0.09498(10) 0.0143(4) Uani 1 1 d . .
O9 O -0.03169(11) 0.28808(10) 0.01730(10) 0.0149(4) Uani 1 1 d . .
O10 O 0.12084(11) 0.38176(9) 0.05773(9) 0.0094(3) Uani 1 1 d . .
O11 O 0.19580(12) 0.50927(10) 0.00068(10) 0.0133(4) Uani 1 1 d . .
O12 O 0.29080(11) 0.30612(9) 0.11437(9) 0.0088(3) Uani 1 1 d . .
O13 O 0.34502(11) 0.41092(9) 0.03807(9) 0.0102(3) Uani 1 1 d . .
O14 O 0.27036(11) 0.46198(9) 0.15147(9) 0.0104(3) Uani 1 1 d . .
O15 O 0.47690(11) 0.35184(10) 0.17561(10) 0.0139(4) Uani 1 1 d . .
O16 O 0.49897(12) 0.33961(10) 0.03445(11) 0.0172(4) Uani 1 1 d . .
O17 O 0.43989(11) 0.20974(9) 0.10038(9) 0.0106(3) Uani 1 1 d . .
O18 O 0.32012(11) 0.26109(9) -0.01982(9) 0.0100(3) Uani 1 1 d . .
O19 O 0.40756(11) 0.12457(10) -0.04071(10) 0.0136(4) Uani 1 1 d . .
O20 O 0.40210(11) 0.04848(10) 0.08589(10) 0.0136(4) Uani 1 1 d . .
O21 O 0.28973(11) 0.15720(9) 0.12097(9) 0.0097(3) Uani 1 1 d . .
O22 O 0.35097(13) 0.37138(11) 0.29573(12) 0.0173(4) Uani 1 1 d . .
H22C H 0.369(2) 0.3391(19) 0.2743(18) 0.021 Uiso 1 1 d . U
H22D H 0.371(2) 0.3614(18) 0.3390(19) 0.021 Uiso 1 1 d . U
O23 O 0.45700(12) 0.48569(12) 0.25107(11) 0.0154(4) Uani 1 1 d . .
H23C H 0.471(2) 0.5178(18) 0.2259(18) 0.019 Uiso 1 1 d . U
H23D H 0.461(2) 0.4418(19) 0.2312(17) 0.019 Uiso 1 1 d . U
O24 O 0.41047(13) 0.51558(11) 0.38475(10) 0.0129(4) Uani 1 1 d . .
H24C H 0.463(2) 0.5182(17) 0.3907(17) 0.015 Uiso 1 1 d . U
H24D H 0.4127(19) 0.4782(18) 0.4117(17) 0.015 Uiso 1 1 d . U
O25 O 0.21502(13) 0.48835(11) 0.29081(12) 0.0165(4) Uani 1 1 d . .
H25C H 0.210(2) 0.4600(18) 0.3196(19) 0.020 Uiso 1 1 d . U
H25D H 0.168(2) 0.4842(17) 0.2507(18) 0.020 Uiso 1 1 d . U
O90 O 0.39587(15) 0.51311(12) 0.93275(12) 0.0270(5) Uani 1 1 d D .
H90A H 0.424(2) 0.5546(14) 0.9515(18) 0.032 Uiso 1 1 d D U
H90B H 0.388(2) 0.4907(18) 0.9711(15) 0.032 Uiso 1 1 d D U
O91 O 0.06509(13) 0.46705(11) 0.16265(11) 0.0172(4) Uani 1 1 d D .
H91A H 0.0408(19) 0.5067(13) 0.1412(16) 0.021 Uiso 1 1 d D U
H91B H 0.074(2) 0.4407(16) 0.1285(14) 0.021 Uiso 1 1 d D U
O92 O 0.43625(14) 0.22607(13) 0.27870(13) 0.0285(5) Uani 1 1 d D .
H92A H 0.4844(17) 0.2482(19) 0.3110(17) 0.034 Uiso 1 1 d D U
H92B H 0.447(2) 0.217(2) 0.2371(14) 0.034 Uiso 1 1 d D U
O93 O 0.53195(15) 0.56976(13) 0.16777(14) 0.0305(5) Uani 1 1 d D .
H93A H 0.546(2) 0.6185(12) 0.1825(19) 0.037 Uiso 1 1 d D U
H93B H 0.554(2) 0.5486(19) 0.1358(17) 0.037 Uiso 1 1 d D U
N1 N 0.30976(13) 0.60891(12) 0.23993(11) 0.0109(4) Uani 1 1 d . .
N2 N 0.22089(15) 1.00332(12) 0.12687(13) 0.0163(5) Uani 1 1 d D .
H2' H 0.2129(19) 1.0529(11) 0.1115(16) 0.020 Uiso 1 1 d D U
N3 N 0.58696(17) 0.27022(17) 0.40881(16) 0.0321(6) Uani 1 1 d . .
N4 N 0.9834(2) 0.24759(17) 0.74567(15) 0.0428(8) Uani 1 1 d D .
H4' H 1.032(2) 0.245(2) 0.7898(16) 0.062(13) Uiso 1 1 d D .
C1 C 0.27312(16) 0.15064(14) 0.34672(13) 0.0100(5) Uani 1 1 d . .
H1A H 0.3110 0.1843 0.3259 0.012 Uiso 1 1 calc R U
H1B H 0.3109 0.1059 0.3747 0.012 Uiso 1 1 calc R U
C2 C 0.19230(16) 0.12057(14) 0.27944(14) 0.0101(5) Uani 1 1 d . .
C3 C 0.15336(17) 0.04939(14) 0.29097(14) 0.0139(5) Uani 1 1 d . .
H3 H 0.1809 0.0209 0.3384 0.017 Uiso 1 1 calc R U
C4 C 0.07563(18) 0.02012(15) 0.23449(15) 0.0164(5) Uani 1 1 d . .
H4 H 0.0502 -0.0280 0.2433 0.020 Uiso 1 1 calc R U
C5 C 0.03468(17) 0.06133(15) 0.16463(15) 0.0155(5) Uani 1 1 d . .
H5 H -0.0187 0.0414 0.1257 0.019 Uiso 1 1 calc R U
C6 C 0.07223(17) 0.13154(15) 0.15224(14) 0.0141(5) Uani 1 1 d . .
H6 H 0.0440 0.1595 0.1045 0.017 Uiso 1 1 calc R U
C7 C 0.15084(16) 0.16209(14) 0.20858(14) 0.0105(5) Uani 1 1 d . .
C8 C 0.18865(16) 0.23927(13) 0.19152(13) 0.0099(5) Uani 1 1 d . .
H8A H 0.2375 0.2573 0.2399 0.012 Uiso 1 1 calc R U
H8B H 0.1397 0.2792 0.1774 0.012 Uiso 1 1 calc R U
C9 C 0.24408(17) 0.63005(14) 0.17198(14) 0.0130(5) Uani 1 1 d . .
H9 H 0.2121 0.5900 0.1366 0.016 Uiso 1 1 calc R U
C10 C 0.35263(17) 0.66648(14) 0.28967(15) 0.0137(5) Uani 1 1 d . .
H10 H 0.3983 0.6525 0.3382 0.016 Uiso 1 1 calc R U
C11 C 0.22130(17) 0.70757(14) 0.15153(15) 0.0135(5) Uani 1 1 d . .
H11 H 0.1747 0.7198 0.1030 0.016 Uiso 1 1 calc R U
C12 C 0.33320(17) 0.74575(14) 0.27345(15) 0.0147(5) Uani 1 1 d . .
H12 H 0.3648 0.7846 0.3105 0.018 Uiso 1 1 calc R U
C13 C 0.26671(16) 0.76749(14) 0.20207(14) 0.0122(5) Uani 1 1 d . .
C14 C 0.24778(17) 0.85133(14) 0.17884(14) 0.0129(5) Uani 1 1 d . .
C15 C 0.16607(17) 0.87396(15) 0.12082(15) 0.0156(5) Uani 1 1 d . .
H15 H 0.1190 0.8365 0.0991 0.019 Uiso 1 1 calc R U
C16 C 0.31353(17) 0.90883(15) 0.21252(15) 0.0155(5) Uani 1 1 d . .
H16 H 0.3683 0.8956 0.2539 0.019 Uiso 1 1 calc R U
C17 C 0.15397(17) 0.95064(15) 0.09524(15) 0.0172(5) Uani 1 1 d . .
H17 H 0.0988 0.9663 0.0555 0.021 Uiso 1 1 calc R U
C18 C 0.29827(18) 0.98482(15) 0.18520(15) 0.0169(5) Uani 1 1 d . .
H18 H 0.3427 1.0242 0.2078 0.020 Uiso 1 1 calc R U
C19 C 0.6234(2) 0.20092(19) 0.43976(18) 0.0282(7) Uani 1 1 d . .
H19 H 0.5957 0.1542 0.4137 0.034 Uiso 1 1 calc R U
C20 C 0.6257(2) 0.3349(2) 0.4478(2) 0.0358(8) Uani 1 1 d . .
H20 H 0.5996 0.3843 0.4279 0.043 Uiso 1 1 calc R U
C21 C 0.69943(19) 0.19431(18) 0.50772(17) 0.0239(6) Uani 1 1 d . .
H21 H 0.7229 0.1441 0.5274 0.029 Uiso 1 1 calc R U
C22 C 0.7018(2) 0.33379(19) 0.5154(2) 0.0336(7) Uani 1 1 d . .
H22A H 0.7274 0.3815 0.5405 0.040 Uiso 1 1 calc R U
C23 C 0.74078(19) 0.26194(17) 0.54662(17) 0.0236(6) Uani 1 1 d . .
C24 C 0.82488(19) 0.25719(17) 0.61745(16) 0.0214(6) Uani 1 1 d . .
C25 C 0.8521(2) 0.31874(18) 0.67234(19) 0.0320(8) Uani 1 1 d . .
H25A H 0.8160 0.3648 0.6656 0.038 Uiso 1 1 calc R U
C26 C 0.88061(19) 0.19111(16) 0.63095(15) 0.0201(6) Uani 1 1 d . .
H26 H 0.8638 0.1480 0.5955 0.024 Uiso 1 1 calc R U
C27 C 0.9319(3) 0.3114(2) 0.73626(17) 0.0412(10) Uani 1 1 d . .
H27 H 0.9502 0.3525 0.7739 0.049 Uiso 1 1 calc R U
C28 C 0.9599(2) 0.18775(18) 0.69533(17) 0.0307(7) Uani 1 1 d . .
H28 H 0.9978 0.1427 0.7038 0.037 Uiso 1 1 calc R U

loop_
_atom_site_aniso_label
_atom_site_aniso_U_11
_atom_site_aniso_U_22
_atom_site_aniso_U_33
_atom_site_aniso_U_23
_atom_site_aniso_U_13
_atom_site_aniso_U_12
Mo1 0.01064(10) 0.00630(10) 0.00790(10) -0.00072(8) 0.00104(8) -0.00041(8)
Mo2 0.00957(10) 0.00818(10) 0.00752(10) -0.00086(8) 0.00168(8) 0.00090(8)
Mo3 0.01070(10) 0.00577(10) 0.00696(10) -0.00031(7) 0.00294(8) 0.00003(8)
Mo4 0.00938(10) 0.00728(10) 0.01011(10) -0.00097(8) 0.00343(8) -0.00077(8)
Mo5 0.00994(10) 0.00663(10) 0.00908(10) -0.00069(8) 0.00222(8) 0.00093(8)
Ni1 0.01181(15) 0.00734(15) 0.00796(14) -0.00038(12) 0.00350(12) -0.00074(12)
P1 0.0113(3) 0.0069(3) 0.0065(3) -0.0003(2) 0.0032(2) 0.0002(2)
P2 0.0096(3) 0.0062(3) 0.0065(3) 0.0004(2) 0.0019(2) -0.0005(2)
O1 0.0111(8) 0.0095(8) 0.0120(8) -0.0008(7) 0.0020(7) -0.0001(7)
O2 0.0137(9) 0.0107(8) 0.0104(8) -0.0011(7) 0.0024(7) -0.0009(7)
O3 0.0152(9) 0.0108(8) 0.0086(8) -0.0013(7) 0.0049(7) -0.0026(7)
O4 0.0114(8) 0.0105(8) 0.0093(8) -0.0011(7) 0.0011(7) 0.0006(7)
O5 0.0161(9) 0.0103(8) 0.0128(8) 0.0001(7) 0.0044(7) -0.0005(7)
O6 0.0101(8) 0.0075(8) 0.0081(8) -0.0001(6) 0.0014(6) -0.0005(6)
O7 0.0128(8) 0.0073(8) 0.0075(8) -0.0006(6) 0.0037(7) 0.0003(6)
O8 0.0166(9) 0.0103(9) 0.0125(8) -0.0005(7) 0.0009(7) 0.0022(7)
O9 0.0136(9) 0.0170(9) 0.0139(9) -0.0032(7) 0.0047(7) -0.0018(7)
O10 0.0107(8) 0.0094(8) 0.0087(8) -0.0018(7) 0.0039(7) 0.0004(7)
O11 0.0180(9) 0.0093(8) 0.0127(8) 0.0008(7) 0.0054(7) 0.0020(7)
O12 0.0106(8) 0.0075(8) 0.0087(8) 0.0001(6) 0.0037(6) 0.0000(6)
O13 0.0144(9) 0.0071(8) 0.0104(8) 0.0007(7) 0.0060(7) 0.0001(7)
O14 0.0126(8) 0.0084(8) 0.0108(8) -0.0017(7) 0.0047(7) -0.0003(7)
O15 0.0122(9) 0.0123(9) 0.0144(9) -0.0022(7) 0.0013(7) 0.0005(7)
O16 0.0188(9) 0.0135(9) 0.0239(10) -0.0010(8) 0.0132(8) -0.0013(7)
O17 0.0101(8) 0.0103(8) 0.0097(8) -0.0007(7) 0.0012(7) -0.0006(7)
O18 0.0138(8) 0.0074(8) 0.0087(8) -0.0002(6) 0.0037(7) 0.0007(7)
O19 0.0151(9) 0.0109(9) 0.0153(9) -0.0025(7) 0.0060(7) 0.0004(7)
O20 0.0153(9) 0.0092(8) 0.0154(9) 0.0009(7) 0.0043(7) 0.0023(7)
O21 0.0122(8) 0.0066(8) 0.0100(8) 0.0005(6) 0.0036(7) 0.0001(6)
O22 0.0257(11) 0.0104(9) 0.0134(9) -0.0019(8) 0.0036(8) 0.0002(8)
O23 0.0170(9) 0.0145(10) 0.0158(9) -0.0025(8) 0.0070(8) -0.0013(8)
O24 0.0148(9) 0.0110(9) 0.0121(9) 0.0027(7) 0.0037(7) -0.0009(7)
O25 0.0187(10) 0.0166(10) 0.0170(10) 0.0005(8) 0.0095(8) -0.0038(8)
O90 0.0404(13) 0.0221(11) 0.0216(11) -0.0038(9) 0.0147(10) -0.0150(9)
O91 0.0244(10) 0.0131(9) 0.0165(10) -0.0011(8) 0.0100(8) 0.0067(8)
O92 0.0267(11) 0.0353(13) 0.0257(11) 0.0062(10) 0.0121(9) 0.0027(9)
O93 0.0356(12) 0.0218(11) 0.0426(13) 0.0020(10) 0.0245(11) -0.0019(10)
N1 0.0109(10) 0.0107(10) 0.0118(10) 0.0005(8) 0.0046(8) -0.0004(8)
N2 0.0213(12) 0.0079(10) 0.0225(12) 0.0049(9) 0.0114(10) 0.0022(9)
N3 0.0213(13) 0.0438(17) 0.0353(15) 0.0105(13) 0.0149(11) 0.0056(12)
N4 0.075(2) 0.0272(15) 0.0125(13) 0.0067(11) -0.0012(14) -0.0219(16)
C1 0.0132(12) 0.0085(11) 0.0088(11) 0.0007(9) 0.0047(9) -0.0001(9)
C2 0.0123(12) 0.0103(12) 0.0098(11) -0.0037(9) 0.0066(9) -0.0006(9)
C3 0.0200(13) 0.0121(12) 0.0105(12) 0.0010(10) 0.0063(10) -0.0004(10)
C4 0.0241(14) 0.0127(13) 0.0159(13) -0.0015(10) 0.0112(11) -0.0077(11)
C5 0.0169(13) 0.0161(13) 0.0129(12) -0.0045(10) 0.0046(10) -0.0068(10)
C6 0.0168(13) 0.0153(13) 0.0102(12) 0.0005(10) 0.0047(10) -0.0009(10)
C7 0.0135(12) 0.0109(12) 0.0097(11) -0.0021(9) 0.0073(10) -0.0013(9)
C8 0.0122(12) 0.0086(11) 0.0082(11) 0.0005(9) 0.0029(9) -0.0006(9)
C9 0.0145(12) 0.0127(12) 0.0115(12) -0.0016(10) 0.0040(10) -0.0019(10)
C10 0.0125(12) 0.0121(12) 0.0140(12) 0.0019(10) 0.0016(10) -0.0014(10)
C11 0.0139(12) 0.0126(12) 0.0136(12) 0.0027(10) 0.0044(10) 0.0015(10)
C12 0.0141(12) 0.0101(12) 0.0168(13) -0.0008(10) 0.0015(10) -0.0027(10)
C13 0.0109(12) 0.0122(12) 0.0150(12) 0.0026(10) 0.0067(10) -0.0001(10)
C14 0.0143(12) 0.0110(12) 0.0145(12) 0.0023(10) 0.0066(10) 0.0011(10)
C15 0.0140(13) 0.0125(13) 0.0204(13) 0.0020(10) 0.0060(10) 0.0001(10)
C16 0.0148(13) 0.0127(12) 0.0184(13) 0.0016(10) 0.0049(10) -0.0007(10)
C17 0.0151(13) 0.0175(13) 0.0195(13) 0.0034(11) 0.0066(11) 0.0034(10)
C18 0.0186(13) 0.0119(13) 0.0219(13) -0.0011(11) 0.0090(11) -0.0022(10)
C19 0.0209(15) 0.0339(17) 0.0329(17) -0.0009(14) 0.0132(13) -0.0035(13)
C20 0.0318(18) 0.0292(17) 0.052(2) 0.0079(16) 0.0220(16) 0.0060(14)
C21 0.0205(14) 0.0268(16) 0.0269(15) 0.0007(13) 0.0114(12) -0.0009(12)
C22 0.0274(17) 0.0278(17) 0.051(2) -0.0035(15) 0.0206(16) -0.0003(13)
C23 0.0206(14) 0.0263(15) 0.0321(16) -0.0021(13) 0.0196(13) -0.0010(12)
C24 0.0257(15) 0.0249(15) 0.0210(14) -0.0051(12) 0.0174(12) -0.0086(12)
C25 0.050(2) 0.0239(16) 0.0372(18) -0.0109(14) 0.0349(17) -0.0155(14)
C26 0.0273(15) 0.0226(15) 0.0130(13) -0.0024(11) 0.0102(11) -0.0089(12)
C27 0.075(3) 0.041(2) 0.0129(15) -0.0137(14) 0.0223(16) -0.0357(19)
C28 0.0447(19) 0.0246(16) 0.0189(15) 0.0068(12) 0.0060(14) -0.0126(14)

loop_
_atom_type_symbol
_atom_type_description
_atom_type_scat_dispersion_real
_atom_type_scat_dispersion_imag
_atom_type_scat_source
C C 0.0033 0.0016 'International Tables Vol C Tables 4.2.6.8 and 6.1.1.4'
H H 0.0000 0.0000 'International Tables Vol C Tables 4.2.6.8 and 6.1.1.4'
N N 0.0061 0.0033 'International Tables Vol C Tables 4.2.6.8 and 6.1.1.4'
O O 0.0106 0.0060 'International Tables Vol C Tables 4.2.6.8 and 6.1.1.4'
P P 0.1023 0.0942 'International Tables Vol C Tables 4.2.6.8 and 6.1.1.4'
Ni Ni 0.3393 1.1124 'International Tables Vol C Tables 4.2.6.8 and 6.1.1.4'
Mo Mo -1.6832 0.6857 'International Tables Vol C Tables 4.2.6.8 and 6.1.1.4'

loop_
_geom_angle_atom_site_label_1
_geom_angle_atom_site_label_2
_geom_angle_atom_site_label_3
_geom_angle
_geom_angle_site_symmetry_1
_geom_angle_site_symmetry_3
O2 Mo1 O5 102.77(8) . .
O2 Mo1 O1 101.16(7) . .
O5 Mo1 O1 99.79(7) . .
O2 Mo1 O4 100.20(7) . .
O5 Mo1 O4 100.18(7) . .
O1 Mo1 O4 146.59(7) . .
O2 Mo1 O3 83.56(7) . .
O5 Mo1 O3 173.27(7) . .
O1 Mo1 O3 81.01(6) . .
O4 Mo1 O3 76.20(6) . .
O2 Mo1 O6 167.47(7) . .
O5 Mo1 O6 86.98(7) . .
O1 Mo1 O6 84.64(6) . .
O4 Mo1 O6 69.99(6) . .
O3 Mo1 O6 86.44(6) . .
O9 Mo2 O8 104.73(8) . .
O9 Mo2 O4 98.39(8) . .
O8 Mo2 O4 97.77(7) . .
O9 Mo2 O10 97.97(7) . .
O8 Mo2 O10 100.63(7) . .
O4 Mo2 O10 151.31(7) . .
O9 Mo2 O6 97.26(7) . .
O8 Mo2 O6 157.16(7) . .
O4 Mo2 O6 72.64(6) . .
O10 Mo2 O6 82.04(6) . .
O9 Mo2 O7 164.54(7) . .
O8 Mo2 O7 87.42(7) . .
O4 Mo2 O7 89.21(6) . .
O10 Mo2 O7 69.94(6) . .
O6 Mo2 O7 72.07(6) . .
O11 Mo3 O14 103.16(8) . .
O11 Mo3 O13 99.44(7) . .
O14 Mo3 O13 101.53(7) . .
O11 Mo3 O10 102.55(8) . .
O14 Mo3 O10 96.51(7) . .
O13 Mo3 O10 147.44(7) . .
O11 Mo3 O7 92.13(7) . .
O14 Mo3 O7 163.56(7) . .
O13 Mo3 O7 81.54(6) . .
O10 Mo3 O7 73.98(6) . .
O11 Mo3 O12 170.65(7) . .
O14 Mo3 O12 84.50(7) . .
O13 Mo3 O12 73.49(6) . .
O10 Mo3 O12 81.60(6) . .
O7 Mo3 O12 80.89(6) . .
O16 Mo4 O15 104.05(8) . .
O16 Mo4 O17 101.67(8) . .
O15 Mo4 O17 96.88(7) . .
O16 Mo4 O13 96.46(8) . .
O15 Mo4 O13 99.89(7) . .
O17 Mo4 O13 151.47(7) . .
O16 Mo4 O18 97.23(7) . .
O15 Mo4 O18 158.15(7) . .
O17 Mo4 O18 73.67(6) . .
O13 Mo4 O18 82.39(6) . .
O16 Mo4 O12 166.25(7) . .
O15 Mo4 O12 86.44(7) . .
O17 Mo4 O12 85.59(6) . .
O13 Mo4 O12 72.66(6) . .
O18 Mo4 O12 73.41(6) . .
O20 Mo5 O19 101.26(8) . .
O20 Mo5 O1 103.34(8) . .
O19 Mo5 O1 98.96(7) . .
O20 Mo5 O17 100.93(7) . .
O19 Mo5 O17 101.35(7) . .
O1 Mo5 O17 144.43(7) . .
O20 Mo5 O21 86.78(7) . .
O19 Mo5 O21 171.88(7) . .
O1 Mo5 O21 77.83(6) . .
O17 Mo5 O21 78.00(6) . .
O20 Mo5 O18 170.02(7) . .
O19 Mo5 O18 83.54(7) . .
O1 Mo5 O18 84.35(6) . .
O17 Mo5 O18 69.40(6) . .
O21 Mo5 O18 88.70(5) . .
O23 Ni1 O14 89.86(7) . .
O23 Ni1 O25 175.33(8) . .
O14 Ni1 O25 92.87(7) . .
O23 Ni1 O22 87.63(8) . .
O14 Ni1 O22 90.01(7) . .
O25 Ni1 O22 88.58(8) . .
O23 Ni1 N1 96.36(8) . .
O14 Ni1 N1 90.08(7) . .
O25 Ni1 N1 87.43(8) . .
O22 Ni1 N1 176.01(8) . .
O23 Ni1 O24 85.64(7) . .
O14 Ni1 O24 175.26(7) . .
O25 Ni1 O24 91.52(8) . .
O22 Ni1 O24 88.32(7) . .
N1 Ni1 O24 91.90(7) . .
O3 P1 O18 110.02(9) . .
O3 P1 O7 110.86(9) . .
O18 P1 O7 110.60(9) . .
O3 P1 C1 108.25(10) . 4_565
O18 P1 C1 108.67(10) . 4_565
O7 P1 C1 108.36(10) . 4_565
O21 P2 O12 112.07(9) . .
O21 P2 O6 108.08(9) . .
O12 P2 O6 110.80(9) . .
O21 P2 C8 110.46(10) . .
O12 P2 C8 108.13(10) . .
O6 P2 C8 107.20(10) . .
Mo5 O1 Mo1 148.94(9) . .
P1 O3 Mo1 121.91(9) . .
Mo2 O4 Mo1 121.45(8) . .
P2 O6 Mo2 130.82(9) . .
P2 O6 Mo1 132.54(9) . .
Mo2 O6 Mo1 95.60(6) . .
P1 O7 Mo3 128.54(9) . .
P1 O7 Mo2 125.49(9) . .
Mo3 O7 Mo2 93.48(6) . .
Mo3 O10 Mo2 122.43(8) . .
P2 O12 Mo3 125.29(9) . .
P2 O12 Mo4 129.23(9) . .
Mo3 O12 Mo4 91.43(5) . .
Mo3 O13 Mo4 122.32(8) . .
Mo3 O14 Ni1 169.59(10) . .
Mo5 O17 Mo4 122.41(8) . .
P1 O18 Mo4 130.54(9) . .
P1 O18 Mo5 132.96(9) . .
Mo4 O18 Mo5 94.36(6) . .
P2 O21 Mo5 119.48(9) . .
Ni1 O22 H22C 126(2) . .
Ni1 O22 H22D 117(2) . .
H22C O22 H22D 105(3) . .
Ni1 O23 H23C 121(2) . .
Ni1 O23 H23D 108(2) . .
H23C O23 H23D 107(3) . .
Ni1 O24 H24C 110(2) . .
Ni1 O24 H24D 110(2) . .
H24C O24 H24D 98(3) . .
Ni1 O25 H25C 119(2) . .
Ni1 O25 H25D 114(2) . .
H25C O25 H25D 106(3) . .
H90A O90 H90B 105(3) . .
H91A O91 H91B 106(3) . .
H92A O92 H92B 107(3) . .
H93A O93 H93B 119(3) . .
C10 N1 C9 117.5(2) . .
C10 N1 Ni1 122.77(16) . .
C9 N1 Ni1 119.64(16) . .
C18 N2 C17 122.4(2) . .
C18 N2 H2' 117.6(19) . .
C17 N2 H2' 119.9(19) . .
C20 N3 C19 117.1(3) . .
C27 N4 C28 121.8(3) . .
C27 N4 H4' 116(3) . .
C28 N4 H4' 122(3) . .
C2 C1 P1 110.24(16) . 4_566
C2 C1 H1A 109.6 . .
P1 C1 H1A 109.6 4_566 .
C2 C1 H1B 109.6 . .
P1 C1 H1B 109.6 4_566 .
H1A C1 H1B 108.1 . .
C3 C2 C7 118.8(2) . .
C3 C2 C1 117.3(2) . .
C7 C2 C1 123.8(2) . .
C4 C3 C2 121.2(2) . .
C4 C3 H3 119.4 . .
C2 C3 H3 119.4 . .
C3 C4 C5 119.9(2) . .
C3 C4 H4 120.0 . .
C5 C4 H4 120.0 . .
C6 C5 C4 119.7(2) . .
C6 C5 H5 120.2 . .
C4 C5 H5 120.2 . .
C5 C6 C7 121.3(2) . .
C5 C6 H6 119.4 . .
C7 C6 H6 119.4 . .
C6 C7 C2 119.1(2) . .
C6 C7 C8 118.8(2) . .
C2 C7 C8 122.1(2) . .
C7 C8 P2 112.93(16) . .
C7 C8 H8A 109.0 . .
P2 C8 H8A 109.0 . .
C7 C8 H8B 109.0 . .
P2 C8 H8B 109.0 . .
H8A C8 H8B 107.8 . .
N1 C9 C11 122.8(2) . .
N1 C9 H9 118.6 . .
C11 C9 H9 118.6 . .
N1 C10 C12 123.0(2) . .
N1 C10 H10 118.5 . .
C12 C10 H10 118.5 . .
C9 C11 C13 119.9(2) . .
C9 C11 H11 120.0 . .
C13 C11 H11 120.0 . .
C10 C12 C13 119.3(2) . .
C10 C12 H12 120.3 . .
C13 C12 H12 120.3 . .
C11 C13 C12 117.4(2) . .
C11 C13 C14 120.8(2) . .
C12 C13 C14 121.7(2) . .
C15 C14 C16 118.5(2) . .
C15 C14 C13 121.1(2) . .
C16 C14 C13 120.3(2) . .
C17 C15 C14 119.8(2) . .
C17 C15 H15 120.1 . .
C14 C15 H15 120.1 . .
C18 C16 C14 119.5(2) . .
C18 C16 H16 120.2 . .
C14 C16 H16 120.2 . .
N2 C17 C15 119.6(2) . .
N2 C17 H17 120.2 . .
C15 C17 H17 120.2 . .
N2 C18 C16 120.1(2) . .
N2 C18 H18 120.0 . .
C16 C18 H18 120.0 . .
N3 C19 C21 123.3(3) . .
N3 C19 H19 118.3 . .
C21 C19 H19 118.3 . .
N3 C20 C22 123.4(3) . .
N3 C20 H20 118.3 . .
C22 C20 H20 118.3 . .
C19 C21 C23 119.2(3) . .
C19 C21 H21 120.4 . .
C23 C21 H21 120.4 . .
C20 C22 C23 119.5(3) . .
C20 C22 H22A 120.2 . .
C23 C22 H22A 120.2 . .
C21 C23 C22 117.4(3) . .
C21 C23 C24 120.6(3) . .
C22 C23 C24 121.9(3) . .
C26 C24 C25 117.5(3) . .
C26 C24 C23 120.6(2) . .
C25 C24 C23 121.9(3) . .
C27 C25 C24 119.2(3) . .
C27 C25 H25A 120.4 . .
C24 C25 H25A 120.4 . .
C28 C26 C24 120.5(3) . .
C28 C26 H26 119.7 . .
C24 C26 H26 119.7 . .
N4 C27 C25 120.9(3) . .
N4 C27 H27 119.6 . .
C25 C27 H27 119.6 . .
N4 C28 C26 120.1(3) . .
N4 C28 H28 120.0 . .
C26 C28 H28 120.0 . .

loop_
_geom_bond_atom_site_label_1
_geom_bond_atom_site_label_2
_geom_bond_distance
_geom_bond_site_symmetry_2
Mo1 O2 1.7055(16) .
Mo1 O5 1.7140(17) .
Mo1 O1 1.9253(16) .
Mo1 O4 1.9389(16) .
Mo1 O3 2.2597(16) .
Mo1 O6 2.3325(16) .
Mo2 O9 1.7005(17) .
Mo2 O8 1.7177(16) .
Mo2 O4 1.9301(16) .
Mo2 O10 1.9408(16) .
Mo2 O6 2.2223(16) .
Mo2 O7 2.4044(16) .
Mo3 O11 1.7001(16) .
Mo3 O14 1.7356(16) .
Mo3 O13 1.9155(16) .
Mo3 O10 1.9228(16) .
Mo3 O7 2.2429(16) .
Mo3 O12 2.3501(16) .
Mo4 O16 1.7021(17) .
Mo4 O15 1.7275(17) .
Mo4 O17 1.9287(16) .
Mo4 O13 1.9405(16) .
Mo4 O18 2.2016(16) .
Mo4 O12 2.3681(16) .
Mo5 O20 1.7112(16) .
Mo5 O19 1.7301(17) .
Mo5 O1 1.8977(16) .
Mo5 O17 1.9197(16) .
Mo5 O21 2.2851(16) .
Mo5 O18 2.3930(16) .
Ni1 O23 2.0374(19) .
Ni1 O14 2.0401(16) .
Ni1 O25 2.0630(19) .
Ni1 O22 2.0831(19) .
Ni1 N1 2.086(2) .
Ni1 O24 2.0911(18) .
P1 O3 1.5103(17) .
P1 O18 1.5473(17) .
P1 O7 1.5502(16) .
P1 C1 1.797(2) 4_565
P2 O21 1.5226(17) .
P2 O12 1.5400(16) .
P2 O6 1.5566(16) .
P2 C8 1.806(2) .
O22 H22C 0.78(3) .
O22 H22D 0.75(3) .
O23 H23C 0.79(3) .
O23 H23D 0.84(3) .
O24 H24C 0.80(3) .
O24 H24D 0.80(3) .
O25 H25C 0.73(3) .
O25 H25D 0.84(3) .
O90 H90A 0.841(18) .
O90 H90B 0.839(18) .
O91 H91A 0.806(17) .
O91 H91B 0.817(17) .
O92 H92A 0.863(18) .
O92 H92B 0.842(18) .
O93 H93A 0.876(18) .
O93 H93B 0.849(18) .
N1 C10 1.343(3) .
N1 C9 1.349(3) .
N2 C18 1.339(3) .
N2 C17 1.347(3) .
N2 H2' 0.884(17) .
N3 C20 1.335(4) .
N3 C19 1.346(4) .
N4 C27 1.329(5) .
N4 C28 1.331(4) .
N4 H4' 0.889(19) .
C1 C2 1.509(3) .
C1 P1 1.797(2) 4_566
C1 H1A 0.9900 .
C1 H1B 0.9900 .
C2 C3 1.405(3) .
C2 C7 1.410(3) .
C3 C4 1.382(4) .
C3 H3 0.9500 .
C4 C5 1.393(4) .
C4 H4 0.9500 .
C5 C6 1.385(3) .
C5 H5 0.9500 .
C6 C7 1.398(3) .
C6 H6 0.9500 .
C7 C8 1.517(3) .
C8 H8A 0.9900 .
C8 H8B 0.9900 .
C9 C11 1.384(3) .
C9 H9 0.9500 .
C10 C12 1.393(3) .
C10 H10 0.9500 .
C11 C13 1.390(3) .
C11 H11 0.9500 .
C12 C13 1.398(3) .
C12 H12 0.9500 .
C13 C14 1.489(3) .
C14 C15 1.398(3) .
C14 C16 1.398(4) .
C15 C17 1.377(4) .
C15 H15 0.9500 .
C16 C18 1.377(4) .
C16 H16 0.9500 .
C17 H17 0.9500 .
C18 H18 0.9500 .
C19 C21 1.387(4) .
C19 H19 0.9500 .
C20 C22 1.379(5) .
C20 H20 0.9500 .
C21 C23 1.388(4) .
C21 H21 0.9500 .
C22 C23 1.397(4) .
C22 H22A 0.9500 .
C23 C24 1.487(4) .
C24 C26 1.393(4) .
C24 C25 1.405(4) .
C25 C27 1.383(5) .
C25 H25A 0.9500 .
C26 C28 1.377(4) .
C26 H26 0.9500 .
C27 H27 0.9500 .
C28 H28 0.9500 .

loop_
_geom_torsion_atom_site_label_1
_geom_torsion_atom_site_label_2
_geom_torsion_atom_site_label_3
_geom_torsion_atom_site_label_4
_geom_torsion
_geom_torsion_site_symmetry_1
O20 Mo5 O1 Mo1 143.47(18) .
O19 Mo5 O1 Mo1 -112.62(18) .
O17 Mo5 O1 Mo1 11.7(3) .
O21 Mo5 O1 Mo1 59.80(17) .
O18 Mo5 O1 Mo1 -30.08(18) .
O18 P1 O3 Mo1 60.73(13) .
O7 P1 O3 Mo1 -61.93(13) .
C1 P1 O3 Mo1 179.35(10) 4_565
O21 P2 O6 Mo2 -174.47(11) .
O12 P2 O6 Mo2 -51.32(14) .
C8 P2 O6 Mo2 66.46(14) .
O21 P2 O6 Mo1 -9.11(15) .
O12 P2 O6 Mo1 114.04(12) .
C8 P2 O6 Mo1 -128.18(12) .
O3 P1 O7 Mo3 153.47(10) .
O18 P1 O7 Mo3 31.15(14) .
C1 P1 O7 Mo3 -87.87(13) 4_565
O3 P1 O7 Mo2 21.92(13) .
O18 P1 O7 Mo2 -100.40(11) .
C1 P1 O7 Mo2 140.57(11) 4_565
O21 P2 O12 Mo3 153.87(9) .
O6 P2 O12 Mo3 33.06(13) .
C8 P2 O12 Mo3 -84.15(12) .
O21 P2 O12 Mo4 25.75(14) .
O6 P2 O12 Mo4 -95.06(12) .
C8 P2 O12 Mo4 147.73(11) .
O11 Mo3 O14 Ni1 -135.8(5) .
O13 Mo3 O14 Ni1 -33.2(6) .
O10 Mo3 O14 Ni1 119.6(5) .
O7 Mo3 O14 Ni1 66.1(7) .
O12 Mo3 O14 Ni1 38.7(5) .
O3 P1 O18 Mo4 -168.74(11) .
O7 P1 O18 Mo4 -45.93(14) .
C1 P1 O18 Mo4 72.91(14) 4_565
O3 P1 O18 Mo5 -9.84(15) .
O7 P1 O18 Mo5 112.96(12) .
C1 P1 O18 Mo5 -128.20(13) 4_565
O12 P2 O21 Mo5 -56.92(12) .
O6 P2 O21 Mo5 65.46(11) .
C8 P2 O21 Mo5 -177.55(10) .
P1 C1 C2 C3 -85.3(2) 4_566
P1 C1 C2 C7 90.4(2) 4_566
C7 C2 C3 C4 -0.3(4) .
C1 C2 C3 C4 175.7(2) .
C2 C3 C4 C5 0.1(4) .
C3 C4 C5 C6 0.0(4) .
C4 C5 C6 C7 0.1(4) .
C5 C6 C7 C2 -0.2(4) .
C5 C6 C7 C8 180.0(2) .
C3 C2 C7 C6 0.3(3) .
C1 C2 C7 C6 -175.4(2) .
C3 C2 C7 C8 -179.9(2) .
C1 C2 C7 C8 4.3(3) .
C6 C7 C8 P2 -68.1(3) .
C2 C7 C8 P2 112.2(2) .
O21 P2 C8 C7 -43.12(19) .
O12 P2 C8 C7 -166.09(16) .
O6 P2 C8 C7 74.40(18) .
C10 N1 C9 C11 1.4(4) .
Ni1 N1 C9 C11 177.32(18) .
C9 N1 C10 C12 -1.1(4) .
Ni1 N1 C10 C12 -176.83(19) .
N1 C9 C11 C13 -0.1(4) .
N1 C10 C12 C13 -0.6(4) .
C9 C11 C13 C12 -1.5(4) .
C9 C11 C13 C14 175.8(2) .
C10 C12 C13 C11 1.8(4) .
C10 C12 C13 C14 -175.4(2) .
C11 C13 C14 C15 21.9(4) .
C12 C13 C14 C15 -161.0(2) .
C11 C13 C14 C16 -155.3(2) .
C12 C13 C14 C16 21.8(4) .
C16 C14 C15 C17 3.4(4) .
C13 C14 C15 C17 -173.8(2) .
C15 C14 C16 C18 -3.2(4) .
C13 C14 C16 C18 174.1(2) .
C18 N2 C17 C15 -2.8(4) .
C14 C15 C17 N2 -0.5(4) .
C17 N2 C18 C16 3.0(4) .
C14 C16 C18 N2 0.1(4) .
C20 N3 C19 C21 -1.8(4) .
C19 N3 C20 C22 2.3(5) .
N3 C19 C21 C23 0.1(4) .
N3 C20 C22 C23 -1.0(5) .
C19 C21 C23 C22 1.2(4) .
C19 C21 C23 C24 -177.1(2) .
C20 C22 C23 C21 -0.8(4) .
C20 C22 C23 C24 177.5(3) .
C21 C23 C24 C26 21.9(4) .
C22 C23 C24 C26 -156.4(3) .
C21 C23 C24 C25 -159.1(3) .
C22 C23 C24 C25 22.7(4) .
C26 C24 C25 C27 0.3(4) .
C23 C24 C25 C27 -178.8(3) .
C25 C24 C26 C28 -1.0(4) .
C23 C24 C26 C28 178.1(3) .
C28 N4 C27 C25 -1.3(5) .
C24 C25 C27 N4 0.8(4) .
C27 N4 C28 C26 0.6(5) .
C24 C26 C28 N4 0.6(4) .
